data_4330611
loop_
_publ_author_name
'Ilya M. Sluch'
'Anthea J. Miranda'
'Oussama Elbjeirami'
'Mohammad A. Omary'
'LeGrande M. Slaughter'

_publ_section_title
;
 Interplay of Metallophilic Interactions, \p-\p Stacking, and Ligand
 Substituent Effects in the Structures and Luminescence Properties of
 Neutral PtII and PdII Aryl Isocyanide Complexes
;
_journal_name_full 'Inorganic Chemistry'
_journal_page_first 10728
_journal_page_last 10746
_journal_paper_doi 10.1021/ic301104a
_journal_volume 51
_journal_year 2012
_chemical_formula_moiety 'C16 H8 Cl2 F6 N2 Pt'
_chemical_formula_sum 'C16 H8 Cl2 F6 N2 Pt'
_chemical_formula_weight 608.23
_chemical_name_common 'Bis(p-trifluoromethylphenylisocyanide) platinum dichloride'
_chemical_name_systematic cis-Dichlorobis(4-trifluoromethylphenylisocyanide)platinum(II)
_space_group_IT_number 14
_symmetry_cell_setting monoclinic
_symmetry_Int_Tables_number 14
_symmetry_space_group_name_Hall '-P 2ybc'
_symmetry_space_group_name_H-M 'P 1 21/c 1'
_atom_sites_solution_hydrogens geom
_atom_sites_solution_primary direct
_atom_sites_solution_secondary difmap
_audit_creation_method SHELXL-97
_cell_angle_alpha 90.00
_cell_angle_beta 93.597(4)
_cell_angle_gamma 90.00
_cell_formula_units_Z 8
_cell_length_a 14.2940(9)
_cell_length_b 17.9417(11)
_cell_length_c 14.7000(9)
_cell_measurement_reflns_used 9985
_cell_measurement_temperature 115(2)
_cell_measurement_theta_max 30.41
_cell_measurement_theta_min 2.24
_cell_volume 3762.5(4)
_computing_cell_refinement 'Bruker SAINT'
_computing_data_collection 'Bruker APEX2'
_computing_data_reduction 'Bruker SAINT'
_computing_molecular_graphics 'Bruker SHELXTL (XP)'
_computing_publication_material 'Bruker SHELXTL (XCIF)'
_computing_structure_refinement 'Bruker SHELXTL (XL)'
_computing_structure_solution 'Bruker SHELXTL (XS)'
_diffrn_ambient_temperature 115(2)
_diffrn_detector_area_resol_mean 0.75
_diffrn_measured_fraction_theta_full 0.999
_diffrn_measured_fraction_theta_max 0.999
_diffrn_measurement_device_type 'Bruker SMART APEX II CCD'
_diffrn_measurement_method 'phi and omega scans'
_diffrn_radiation_monochromator graphite
_diffrn_radiation_probe x-ray
_diffrn_radiation_type MoK\a
_diffrn_radiation_wavelength 0.71073
_diffrn_reflns_av_R_equivalents 0.0323
_diffrn_reflns_av_sigmaI/netI 0.0259
_diffrn_reflns_limit_h_max 18
_diffrn_reflns_limit_h_min -19
_diffrn_reflns_limit_k_max 23
_diffrn_reflns_limit_k_min -23
_diffrn_reflns_limit_l_max 19
_diffrn_reflns_limit_l_min -19
_diffrn_reflns_number 43604
_diffrn_reflns_theta_full 28.28
_diffrn_reflns_theta_max 28.28
_diffrn_reflns_theta_min 1.82
_diffrn_source 'fine-focus sealed tube'
_diffrn_standards_decay_% N/A
_diffrn_standards_interval_count N/A
_diffrn_standards_interval_time N/A
_diffrn_standards_number 0
_exptl_absorpt_coefficient_mu 7.802
_exptl_absorpt_correction_T_max 0.3346
_exptl_absorpt_correction_T_min 0.0964
_exptl_absorpt_correction_type multi-scan
_exptl_absorpt_process_details 'Bruker SADABS'
_exptl_crystal_colour colorless
_exptl_crystal_density_diffrn 2.147
_exptl_crystal_description block
_exptl_crystal_F_000 2272
_exptl_crystal_recrystallization_method 'slow diff of cyclohexane into chlorobenzene soln'
_exptl_crystal_size_max 0.48
_exptl_crystal_size_mid 0.22
_exptl_crystal_size_min 0.14
_refine_diff_density_max 1.046
_refine_diff_density_min -1.045
_refine_diff_density_rms 0.108
_refine_ls_extinction_method none
_refine_ls_goodness_of_fit_ref 1.029
_refine_ls_hydrogen_treatment constr
_refine_ls_matrix_type full
_refine_ls_number_parameters 515
_refine_ls_number_reflns 9320
_refine_ls_number_restraints 42
_refine_ls_restrained_S_all 1.103
_refine_ls_R_factor_all 0.0288
_refine_ls_R_factor_gt 0.0218
_refine_ls_shift/su_max 0.006
_refine_ls_shift/su_mean 0.000
_refine_ls_structure_factor_coef Fsqd
_refine_ls_weighting_details 'calc w=1/[\s^2^(Fo^2^)+(0.0232P)^2^+4.8632P] where P=(Fo^2^+2Fc^2^)/3'
_refine_ls_weighting_scheme calc
_refine_ls_wR_factor_gt 0.0496
_refine_ls_wR_factor_ref 0.0527
_reflns_number_gt 8130
_reflns_number_total 9320
_reflns_threshold_expression >2sigma(I)
_cod_data_source_file ic301104a_si_002_01.cif
_cod_data_source_block cmplx1
_cod_original_sg_symbol_H-M 'P 21/c'
_cod_database_code 4330611

loop_
_symmetry_equiv_pos_as_xyz
'x, y, z'
'-x, y+1/2, -z+1/2'
'-x, -y, -z'
'x, -y-1/2, z-1/2'

loop_
_atom_site_label
_atom_site_type_symbol
_atom_site_fract_x
_atom_site_fract_y
_atom_site_fract_z
_atom_site_U_iso_or_equiv
_atom_site_adp_type
_atom_site_occupancy
_atom_site_symmetry_multiplicity
_atom_site_calc_flag
_atom_site_refinement_flags
_atom_site_disorder_assembly
_atom_site_disorder_group
Pt1 Pt 0.454081(9) 0.612851(7) 0.434994(8) 0.02319(4) Uani 1 1 d . . .
C1 C 0.5615(2) 0.62734(18) 0.5179(2) 0.0266(7) Uani 1 1 d . . .
N1 N 0.6256(2) 0.63808(16) 0.5667(2) 0.0289(6) Uani 1 1 d . . .
C11 C 0.7034(2) 0.65185(19) 0.6272(2) 0.0276(7) Uani 1 1 d . . .
C12 C 0.7497(3) 0.7194(2) 0.6223(3) 0.0337(8) Uani 1 1 d . . .
H12 H 0.7291 0.7558 0.5786 0.040 Uiso 1 1 calc R . .
C13 C 0.8259(3) 0.7328(2) 0.6819(3) 0.0385(9) Uani 1 1 d . . .
H13 H 0.8590 0.7786 0.6790 0.046 Uiso 1 1 calc R . .
C14 C 0.8544(3) 0.6800(2) 0.7456(3) 0.0382(9) Uani 1 1 d . . .
C15 C 0.8076(3) 0.6124(2) 0.7504(3) 0.0439(10) Uani 1 1 d . . .
H15 H 0.8278 0.5763 0.7946 0.053 Uiso 1 1 calc R . .
C16 C 0.7309(3) 0.5980(2) 0.6901(3) 0.0397(9) Uani 1 1 d . . .
H16 H 0.6982 0.5520 0.6922 0.048 Uiso 1 1 calc R . .
C17 C 0.9376(4) 0.6943(3) 0.8117(3) 0.0587(13) Uani 1 1 d . . .
F1 F 0.9823(3) 0.7575(2) 0.7952(3) 0.0910(12) Uani 1 1 d . . .
F2 F 1.0055(2) 0.6431(2) 0.8032(3) 0.0884(11) Uani 1 1 d . . .
F3 F 0.9176(3) 0.6919(4) 0.8948(2) 0.137(2) Uani 1 1 d . . .
C2 C 0.3846(2) 0.6886(2) 0.4915(2) 0.0290(7) Uani 1 1 d . . .
N2 N 0.3349(2) 0.73064(17) 0.5218(2) 0.0345(7) Uani 1 1 d . . .
C21 C 0.2647(2) 0.77778(19) 0.5513(2) 0.0292(7) Uani 1 1 d . . .
C22 C 0.2078(3) 0.8148(2) 0.4871(3) 0.0345(8) Uani 1 1 d . . .
H22 H 0.2168 0.8091 0.4240 0.041 Uiso 1 1 calc R . .
C23 C 0.1379(3) 0.8600(2) 0.5156(3) 0.0395(9) Uani 1 1 d . . .
H23 H 0.0979 0.8860 0.4725 0.047 Uiso 1 1 calc R . .
C24 C 0.1263(3) 0.8672(2) 0.6086(3) 0.0388(9) Uani 1 1 d . . .
C25 C 0.1827(3) 0.8295(2) 0.6713(3) 0.0416(10) Uani 1 1 d . . .
H25 H 0.1727 0.8343 0.7343 0.050 Uiso 1 1 calc R . .
C26 C 0.2541(3) 0.7845(2) 0.6441(3) 0.0362(8) Uani 1 1 d . . .
H26 H 0.2945 0.7590 0.6874 0.043 Uiso 1 1 calc R . .
C27 C 0.0498(3) 0.9163(3) 0.6386(4) 0.0604(14) Uani 1 1 d . . .
F4 F 0.0637(3) 0.9366(2) 0.7260(3) 0.1107(15) Uani 1 1 d . . .
F5 F 0.0445(3) 0.9799(2) 0.5955(3) 0.1139(16) Uani 1 1 d . . .
F6 F -0.0315(2) 0.88402(19) 0.6354(4) 0.1079(16) Uani 1 1 d . . .
Cl1 Cl 0.52629(6) 0.51633(5) 0.36241(6) 0.02978(17) Uani 1 1 d . . .
Cl2 Cl 0.32219(6) 0.59847(5) 0.33698(6) 0.03380(19) Uani 1 1 d . . .
Pt2 Pt 0.589929(9) 0.726193(7) 0.297193(8) 0.02295(4) Uani 1 1 d . . .
C3 C 0.6823(2) 0.65335(19) 0.3344(2) 0.0262(7) Uani 1 1 d . . .
N3 N 0.7375(2) 0.60981(16) 0.3588(2) 0.0275(6) Uani 1 1 d . . .
C31 C 0.7965(2) 0.55014(18) 0.3860(2) 0.0251(7) Uani 1 1 d . . .
C32 C 0.7674(2) 0.5003(2) 0.4503(2) 0.0291(7) Uani 1 1 d . . .
H32 H 0.7089 0.5066 0.4768 0.035 Uiso 1 1 calc R . .
C33 C 0.8255(2) 0.4410(2) 0.4753(2) 0.0305(7) Uani 1 1 d . . .
H33 H 0.8073 0.4063 0.5196 0.037 Uiso 1 1 calc R . .
C34 C 0.9100(2) 0.43231(19) 0.4357(2) 0.0259(7) Uani 1 1 d . . .
C35 C 0.9380(3) 0.4827(2) 0.3715(2) 0.0318(8) Uani 1 1 d . . .
H35 H 0.9962 0.4761 0.3446 0.038 Uiso 1 1 calc R . .
C36 C 0.8811(3) 0.5428(2) 0.3467(2) 0.0305(7) Uani 1 1 d . . .
H36 H 0.9000 0.5782 0.3035 0.037 Uiso 1 1 calc R . .
C37 C 0.9703(3) 0.3660(2) 0.4597(3) 0.0344(8) Uani 1 1 d . . .
F7 F 0.95783(19) 0.34085(16) 0.54327(18) 0.0584(7) Uani 1 1 d . . .
F8 F 1.06170(15) 0.38069(12) 0.45647(17) 0.0409(5) Uani 1 1 d . . .
F9 F 0.95215(18) 0.30893(13) 0.4025(2) 0.0520(6) Uani 1 1 d . . .
C4 C 0.5341(3) 0.66431(19) 0.2032(2) 0.0284(7) Uani 1 1 d . . .
N4 N 0.4975(2) 0.62941(17) 0.1461(2) 0.0313(7) Uani 1 1 d . . .
C41 C 0.4430(2) 0.58718(18) 0.0820(2) 0.0254(7) Uani 1 1 d . . .
C42 C 0.4510(2) 0.60081(19) -0.0098(2) 0.0292(7) Uani 1 1 d . . .
H42 H 0.4950 0.6361 -0.0295 0.035 Uiso 1 1 calc R . .
C43 C 0.3934(3) 0.5621(2) -0.0723(3) 0.0365(8) Uani 1 1 d . . .
H43 H 0.3972 0.5706 -0.1358 0.044 Uiso 1 1 calc R . .
C44 C 0.3303(3) 0.5108(2) -0.0419(3) 0.0353(8) Uani 1 1 d . A .
C45 C 0.3255(3) 0.4963(2) 0.0505(3) 0.0365(9) Uani 1 1 d . . .
H45 H 0.2828 0.4601 0.0704 0.044 Uiso 1 1 calc R . .
C46 C 0.3826(3) 0.53445(19) 0.1131(3) 0.0323(8) Uani 1 1 d . . .
H46 H 0.3805 0.5247 0.1765 0.039 Uiso 1 1 calc R . .
C47 C 0.2645(3) 0.4719(3) -0.1096(4) 0.0630(15) Uani 1 1 d D . .
F10 F 0.1856(6) 0.5059(5) -0.1273(7) 0.053(2) Uani 0.589(12) 1 d PD A 1
F11 F 0.3026(4) 0.4777(6) -0.1995(4) 0.084(3) Uani 0.589(12) 1 d PD A 1
F12 F 0.2538(7) 0.4052(3) -0.1022(7) 0.085(3) Uani 0.589(12) 1 d PDU A 1
F10A F 0.2951(7) 0.4149(8) -0.1444(11) 0.106(7) Uani 0.411(12) 1 d PD A 2
F11A F 0.1987(8) 0.4291(8) -0.0517(7) 0.109(5) Uani 0.411(12) 1 d PD A 2
F12A F 0.2042(12) 0.5128(10) -0.1484(13) 0.089(6) Uani 0.411(12) 1 d PDU A 2
Cl3 Cl 0.65336(6) 0.80333(5) 0.41083(6) 0.03237(18) Uani 1 1 d . . .
Cl4 Cl 0.47857(7) 0.81476(5) 0.25288(7) 0.0374(2) Uani 1 1 d . . .

loop_
_atom_site_aniso_label
_atom_site_aniso_U_11
_atom_site_aniso_U_22
_atom_site_aniso_U_33
_atom_site_aniso_U_23
_atom_site_aniso_U_13
_atom_site_aniso_U_12
Pt1 0.02114(7) 0.02531(7) 0.02367(6) -0.00127(5) 0.00590(5) -0.00261(5)
C1 0.0249(18) 0.0256(16) 0.0300(17) -0.0011(14) 0.0082(14) -0.0029(13)
N1 0.0269(16) 0.0305(15) 0.0298(15) -0.0060(12) 0.0063(12) -0.0040(12)
C11 0.0231(17) 0.0310(17) 0.0290(17) -0.0045(14) 0.0048(13) 0.0000(13)
C12 0.031(2) 0.0275(18) 0.042(2) 0.0011(15) -0.0041(16) -0.0002(14)
C13 0.034(2) 0.032(2) 0.048(2) -0.0066(17) -0.0058(17) -0.0032(15)
C14 0.035(2) 0.049(2) 0.0303(18) -0.0078(17) -0.0024(15) 0.0041(17)
C15 0.048(3) 0.050(2) 0.033(2) 0.0071(18) -0.0030(18) 0.0042(19)
C16 0.045(2) 0.036(2) 0.038(2) 0.0038(17) 0.0028(18) -0.0054(17)
C17 0.050(3) 0.077(4) 0.047(3) -0.008(3) -0.015(2) -0.001(3)
F1 0.080(3) 0.098(3) 0.089(2) -0.015(2) -0.038(2) -0.024(2)
F2 0.0483(19) 0.114(3) 0.099(3) -0.012(2) -0.0288(18) 0.0136(19)
F3 0.060(2) 0.314(7) 0.0364(17) -0.030(3) -0.0105(15) -0.025(3)
C2 0.0240(18) 0.0347(18) 0.0286(17) -0.0023(15) 0.0044(14) -0.0056(14)
N2 0.0282(16) 0.0361(17) 0.0398(17) -0.0097(14) 0.0070(13) -0.0023(13)
C21 0.0212(17) 0.0314(18) 0.0354(18) -0.0110(15) 0.0059(14) -0.0048(13)
C22 0.031(2) 0.038(2) 0.0354(19) -0.0068(16) 0.0060(15) -0.0033(15)
C23 0.027(2) 0.037(2) 0.055(2) 0.0011(18) 0.0052(17) -0.0018(15)
C24 0.0255(19) 0.0298(18) 0.063(3) -0.0154(18) 0.0151(18) -0.0074(15)
C25 0.031(2) 0.054(2) 0.041(2) -0.0210(19) 0.0140(17) -0.0118(18)
C26 0.0267(19) 0.049(2) 0.0333(19) -0.0105(17) 0.0022(15) -0.0029(16)
C27 0.041(3) 0.040(2) 0.104(4) -0.015(3) 0.033(3) -0.0014(19)
F4 0.091(3) 0.118(3) 0.128(3) -0.062(3) 0.046(2) 0.024(2)
F5 0.120(3) 0.059(2) 0.172(4) 0.020(2) 0.079(3) 0.046(2)
F6 0.0311(16) 0.073(2) 0.223(5) -0.048(3) 0.040(2) -0.0035(14)
Cl1 0.0291(4) 0.0262(4) 0.0347(4) -0.0033(3) 0.0075(3) -0.0001(3)
Cl2 0.0260(4) 0.0468(5) 0.0286(4) -0.0053(4) 0.0017(3) 0.0000(4)
Pt2 0.02356(7) 0.02031(6) 0.02506(7) -0.00026(5) 0.00211(5) 0.00028(4)
C3 0.0263(17) 0.0263(16) 0.0262(16) -0.0009(14) 0.0044(13) -0.0030(14)
N3 0.0284(16) 0.0271(14) 0.0275(14) 0.0007(12) 0.0038(12) 0.0010(12)
C31 0.0232(17) 0.0247(16) 0.0273(16) -0.0016(13) 0.0005(13) 0.0019(13)
C32 0.0238(17) 0.0330(18) 0.0310(17) 0.0012(15) 0.0071(14) 0.0014(14)
C33 0.0290(19) 0.0301(18) 0.0327(18) 0.0055(15) 0.0047(14) 0.0010(14)
C34 0.0221(17) 0.0287(17) 0.0266(16) 0.0004(13) -0.0002(13) 0.0031(13)
C35 0.0258(18) 0.0364(19) 0.0342(18) 0.0031(15) 0.0099(14) 0.0051(14)
C36 0.0306(19) 0.0326(18) 0.0290(17) 0.0044(15) 0.0070(14) 0.0034(14)
C37 0.030(2) 0.0327(19) 0.040(2) 0.0007(16) 0.0010(16) 0.0038(15)
F7 0.0580(17) 0.0633(17) 0.0549(15) 0.0299(14) 0.0111(13) 0.0243(14)
F8 0.0256(11) 0.0401(12) 0.0561(14) -0.0045(11) -0.0041(10) 0.0073(9)
F9 0.0480(15) 0.0285(12) 0.0776(18) -0.0113(12) -0.0111(13) 0.0037(10)
C4 0.0309(19) 0.0239(16) 0.0303(17) 0.0019(14) 0.0015(14) 0.0030(14)
N4 0.0340(17) 0.0269(15) 0.0325(16) -0.0019(13) -0.0024(13) 0.0036(12)
C41 0.0264(17) 0.0207(15) 0.0292(16) -0.0042(13) 0.0019(13) 0.0023(12)
C42 0.0249(18) 0.0298(17) 0.0335(18) 0.0019(15) 0.0063(14) 0.0023(14)
C43 0.039(2) 0.042(2) 0.0282(17) -0.0040(16) 0.0007(15) 0.0117(17)
C44 0.0251(19) 0.0333(19) 0.047(2) -0.0160(17) -0.0046(16) 0.0101(15)
C45 0.030(2) 0.0245(17) 0.056(2) -0.0091(17) 0.0159(17) -0.0036(14)
C46 0.040(2) 0.0255(17) 0.0326(18) -0.0003(14) 0.0136(16) 0.0018(15)
C47 0.038(3) 0.057(3) 0.091(4) -0.040(3) -0.021(3) 0.013(2)
F10 0.033(3) 0.059(4) 0.066(5) -0.030(4) -0.016(3) 0.008(3)
F11 0.068(4) 0.142(7) 0.044(3) -0.051(4) 0.005(2) -0.036(4)
F12 0.110(7) 0.029(3) 0.107(6) -0.011(3) -0.053(5) -0.008(3)
F10A 0.049(6) 0.121(13) 0.147(14) -0.113(12) 0.001(6) 0.006(6)
F11A 0.072(7) 0.173(12) 0.078(7) -0.030(7) -0.012(5) -0.070(7)
F12A 0.107(10) 0.076(7) 0.078(8) 0.007(6) -0.049(7) -0.004(7)
Cl3 0.0332(5) 0.0275(4) 0.0356(4) -0.0062(3) -0.0038(4) 0.0003(3)
Cl4 0.0398(5) 0.0298(4) 0.0415(5) -0.0022(4) -0.0073(4) 0.0098(4)

loop_
_atom_type_symbol
_atom_type_description
_atom_type_scat_dispersion_real
_atom_type_scat_dispersion_imag
_atom_type_scat_source
C C 0.0033 0.0016 'International Tables Vol C Tables 4.2.6.8 and 6.1.1.4'
H H 0.0000 0.0000 'International Tables Vol C Tables 4.2.6.8 and 6.1.1.4'
N N 0.0061 0.0033 'International Tables Vol C Tables 4.2.6.8 and 6.1.1.4'
F F 0.0171 0.0103 'International Tables Vol C Tables 4.2.6.8 and 6.1.1.4'
Cl Cl 0.1484 0.1585 'International Tables Vol C Tables 4.2.6.8 and 6.1.1.4'
Pt Pt -1.7033 8.3905 'International Tables Vol C Tables 4.2.6.8 and 6.1.1.4'

loop_
_geom_angle_atom_site_label_1
_geom_angle_atom_site_label_2
_geom_angle_atom_site_label_3
_geom_angle
C2 Pt1 C1 92.57(15)
C2 Pt1 Cl1 175.12(11)
C1 Pt1 Cl1 91.83(10)
C2 Pt1 Cl2 85.67(11)
C1 Pt1 Cl2 178.23(10)
Cl1 Pt1 Cl2 89.94(3)
C2 Pt1 Pt2 99.17(10)
C1 Pt1 Pt2 80.76(10)
Cl1 Pt1 Pt2 83.64(2)
Cl2 Pt1 Pt2 99.36(2)
N1 C1 Pt1 178.0(3)
C1 N1 C11 179.2(4)
C16 C11 C12 122.2(3)
C16 C11 N1 118.9(3)
C12 C11 N1 118.9(3)
C13 C12 C11 118.8(4)
C13 C12 H12 120.6
C11 C12 H12 120.6
C14 C13 C12 120.1(4)
C14 C13 H13 119.9
C12 C13 H13 119.9
C13 C14 C15 120.9(4)
C13 C14 C17 120.6(4)
C15 C14 C17 118.6(4)
C14 C15 C16 119.6(4)
C14 C15 H15 120.2
C16 C15 H15 120.2
C11 C16 C15 118.5(4)
C11 C16 H16 120.7
C15 C16 H16 120.7
F3 C17 F1 110.0(5)
F3 C17 F2 105.7(5)
F1 C17 F2 102.0(5)
F3 C17 C14 113.4(4)
F1 C17 C14 113.3(4)
F2 C17 C14 111.6(4)
N2 C2 Pt1 173.1(3)
C2 N2 C21 172.4(4)
C22 C21 C26 122.3(3)
C22 C21 N2 118.8(3)
C26 C21 N2 118.8(4)
C23 C22 C21 119.1(4)
C23 C22 H22 120.5
C21 C22 H22 120.5
C22 C23 C24 119.2(4)
C22 C23 H23 120.4
C24 C23 H23 120.4
C25 C24 C23 121.0(4)
C25 C24 C27 120.3(4)
C23 C24 C27 118.7(4)
C24 C25 C26 120.6(4)
C24 C25 H25 119.7
C26 C25 H25 119.7
C25 C26 C21 117.7(4)
C25 C26 H26 121.1
C21 C26 H26 121.1
F6 C27 F5 110.4(5)
F6 C27 F4 103.6(5)
F5 C27 F4 103.3(4)
F6 C27 C24 113.3(4)
F5 C27 C24 113.2(4)
F4 C27 C24 112.2(5)
C4 Pt2 C3 93.39(14)
C4 Pt2 Cl3 178.24(11)
C3 Pt2 Cl3 88.29(10)
C4 Pt2 Cl4 86.95(10)
C3 Pt2 Cl4 179.66(11)
Cl3 Pt2 Cl4 91.37(3)
C4 Pt2 Pt1 82.00(10)
C3 Pt2 Pt1 80.64(10)
Cl3 Pt2 Pt1 97.76(2)
Cl4 Pt2 Pt1 99.41(3)
N3 C3 Pt2 178.5(3)
C3 N3 C31 173.1(3)
C36 C31 C32 122.2(3)
C36 C31 N3 118.7(3)
C32 C31 N3 119.1(3)
C31 C32 C33 118.4(3)
C31 C32 H32 120.8
C33 C32 H32 120.8
C34 C33 C32 120.1(3)
C34 C33 H33 120.0
C32 C33 H33 120.0
C33 C34 C35 120.8(3)
C33 C34 C37 119.7(3)
C35 C34 C37 119.5(3)
C34 C35 C36 119.8(3)
C34 C35 H35 120.1
C36 C35 H35 120.1
C31 C36 C35 118.7(3)
C31 C36 H36 120.6
C35 C36 H36 120.6
F7 C37 F8 106.7(3)
F7 C37 F9 106.7(3)
F8 C37 F9 106.2(3)
F7 C37 C34 112.2(3)
F8 C37 C34 112.7(3)
F9 C37 C34 111.9(3)
N4 C4 Pt2 177.0(3)
C4 N4 C41 173.2(4)
C46 C41 C42 122.4(3)
C46 C41 N4 118.7(3)
C42 C41 N4 118.9(3)
C43 C42 C41 118.6(3)
C43 C42 H42 120.7
C41 C42 H42 120.7
C42 C43 C44 119.5(4)
C42 C43 H43 120.2
C44 C43 H43 120.2
C43 C44 C45 121.0(3)
C43 C44 C47 119.3(4)
C45 C44 C47 119.7(4)
C46 C45 C44 119.9(3)
C46 C45 H45 120.1
C44 C45 H45 120.1
C45 C46 C41 118.6(3)
C45 C46 H46 120.7
C41 C46 H46 120.7
F12 C47 F12A 122.3(11)
F10A C47 F12A 123.5(12)
F12 C47 F10 111.7(7)
F10A C47 F10 129.2(8)
F12 C47 F11 101.9(6)
F10A C47 F11 61.6(8)
F12A C47 F11 80.2(10)
F10 C47 F11 98.8(6)
F12 C47 C44 118.6(5)
F10A C47 C44 115.9(6)
F12A C47 C44 114.8(10)
F10 C47 C44 114.7(5)
F11 C47 C44 108.3(4)
F12 C47 F11A 50.5(6)
F10A C47 F11A 93.5(9)
F12A C47 F11A 96.8(10)
F10 C47 F11A 77.8(8)
F11 C47 F11A 145.1(5)
C44 C47 F11A 104.4(5)

loop_
_geom_bond_atom_site_label_1
_geom_bond_atom_site_label_2
_geom_bond_distance
Pt1 C2 1.905(4)
Pt1 C1 1.917(4)
Pt1 Cl1 2.3110(8)
Pt1 Cl2 2.3142(9)
Pt1 Pt2 3.5359(2)
C1 N1 1.144(4)
N1 C11 1.402(5)
C11 C16 1.377(5)
C11 C12 1.384(5)
C12 C13 1.376(5)
C12 H12 0.9500
C13 C14 1.375(6)
C13 H13 0.9500
C14 C15 1.389(6)
C14 C17 1.509(6)
C15 C16 1.390(6)
C15 H15 0.9500
C16 H16 0.9500
C17 F3 1.274(6)
C17 F1 1.332(7)
C17 F2 1.348(6)
C2 N2 1.145(5)
N2 C21 1.402(4)
C21 C22 1.377(5)
C21 C26 1.386(5)
C22 C23 1.372(5)
C22 H22 0.9500
C23 C24 1.393(6)
C23 H23 0.9500
C24 C25 1.366(6)
C24 C27 1.493(6)
C25 C26 1.380(6)
C25 H25 0.9500
C26 H26 0.9500
C27 F6 1.298(5)
C27 F5 1.305(6)
C27 F4 1.338(7)
Pt2 C4 1.908(4)
Pt2 C3 1.913(4)
Pt2 Cl3 2.3104(9)
Pt2 Cl4 2.3137(9)
C3 N3 1.151(4)
N3 C31 1.406(4)
C31 C36 1.378(5)
C31 C32 1.385(5)
C32 C33 1.385(5)
C32 H32 0.9500
C33 C34 1.381(5)
C33 H33 0.9500
C34 C35 1.384(5)
C34 C37 1.499(5)
C35 C36 1.386(5)
C35 H35 0.9500
C36 H36 0.9500
C37 F7 1.331(5)
C37 F8 1.336(4)
C37 F9 1.340(5)
C4 N4 1.146(5)
N4 C41 1.406(4)
C41 C46 1.378(5)
C41 C42 1.384(5)
C42 C43 1.382(5)
C42 H42 0.9500
C43 C44 1.382(6)
C43 H43 0.9500
C44 C45 1.389(6)
C44 C47 1.498(6)
C45 C46 1.374(5)
C45 H45 0.9500
C46 H46 0.9500
C47 F12 1.213(7)
C47 F10A 1.236(8)
C47 F12A 1.243(12)
C47 F10 1.295(8)
C47 F11 1.465(7)
C47 F11A 1.516(9)

loop_
_geom_torsion_atom_site_label_1
_geom_torsion_atom_site_label_2
_geom_torsion_atom_site_label_3
_geom_torsion_atom_site_label_4
_geom_torsion
C16 C11 C12 C13 0.4(6)
N1 C11 C12 C13 179.9(3)
C11 C12 C13 C14 -0.8(6)
C12 C13 C14 C15 0.6(6)
C12 C13 C14 C17 -179.6(4)
C13 C14 C15 C16 -0.1(6)
C17 C14 C15 C16 -179.9(4)
C12 C11 C16 C15 0.1(6)
N1 C11 C16 C15 -179.4(3)
C14 C15 C16 C11 -0.3(6)
C13 C14 C17 F3 120.5(6)
C15 C14 C17 F3 -59.7(7)
C13 C14 C17 F1 -5.9(7)
C15 C14 C17 F1 173.9(4)
C13 C14 C17 F2 -120.3(5)
C15 C14 C17 F2 59.5(6)
C26 C21 C22 C23 0.0(6)
N2 C21 C22 C23 178.9(3)
C21 C22 C23 C24 -0.1(6)
C22 C23 C24 C25 -0.6(6)
C22 C23 C24 C27 -179.8(4)
C23 C24 C25 C26 1.4(6)
C27 C24 C25 C26 -179.4(4)
C24 C25 C26 C21 -1.5(6)
C22 C21 C26 C25 0.8(6)
N2 C21 C26 C25 -178.1(3)
C25 C24 C27 F6 -96.8(6)
C23 C24 C27 F6 82.4(6)
C25 C24 C27 F5 136.5(5)
C23 C24 C27 F5 -44.2(6)
C25 C24 C27 F4 20.1(6)
C23 C24 C27 F4 -160.6(4)
C2 Pt1 Pt2 C4 -124.07(15)
C1 Pt1 Pt2 C4 144.80(14)
Cl1 Pt1 Pt2 C4 51.89(11)
Cl2 Pt1 Pt2 C4 -37.00(11)
C2 Pt1 Pt2 C3 141.12(15)
C1 Pt1 Pt2 C3 49.99(14)
Cl1 Pt1 Pt2 C3 -42.91(10)
Cl2 Pt1 Pt2 C3 -131.80(10)
C2 Pt1 Pt2 Cl3 54.16(11)
C1 Pt1 Pt2 Cl3 -36.97(10)
Cl1 Pt1 Pt2 Cl3 -129.87(3)
Cl2 Pt1 Pt2 Cl3 141.24(3)
C2 Pt1 Pt2 Cl4 -38.54(11)
C1 Pt1 Pt2 Cl4 -129.66(10)
Cl1 Pt1 Pt2 Cl4 137.43(3)
Cl2 Pt1 Pt2 Cl4 48.54(3)
C36 C31 C32 C33 -0.4(5)
N3 C31 C32 C33 178.8(3)
C31 C32 C33 C34 -0.5(5)
C32 C33 C34 C35 0.6(5)
C32 C33 C34 C37 -177.1(3)
C33 C34 C35 C36 0.2(6)
C37 C34 C35 C36 177.8(3)
C32 C31 C36 C35 1.1(5)
N3 C31 C36 C35 -178.1(3)
C34 C35 C36 C31 -1.0(5)
C33 C34 C37 F7 -28.1(5)
C35 C34 C37 F7 154.2(3)
C33 C34 C37 F8 -148.5(3)
C35 C34 C37 F8 33.7(5)
C33 C34 C37 F9 91.8(4)
C35 C34 C37 F9 -85.9(4)
C46 C41 C42 C43 2.6(5)
N4 C41 C42 C43 -176.4(3)
C41 C42 C43 C44 -0.3(5)
C42 C43 C44 C45 -1.7(5)
C42 C43 C44 C47 176.7(3)
C43 C44 C45 C46 1.5(5)
C47 C44 C45 C46 -176.9(3)
C44 C45 C46 C41 0.7(5)
C42 C41 C46 C45 -2.8(5)
N4 C41 C46 C45 176.3(3)
C43 C44 C47 F12 134.8(8)
C45 C44 C47 F12 -46.7(9)
C43 C44 C47 F10A 86.2(11)
C45 C44 C47 F10A -95.4(11)
C43 C44 C47 F12A -67.9(12)
C45 C44 C47 F12A 110.5(12)
C43 C44 C47 F10 -89.7(8)
C45 C44 C47 F10 88.7(8)
C43 C44 C47 F11 19.5(6)
C45 C44 C47 F11 -162.0(5)
C43 C44 C47 F11A -172.6(7)
C45 C44 C47 F11A 5.8(8)
